data_2222014
loop_
_publ_author_name
'Choi, Hong Dae'
'Seo, Pil Ja'
'Son, Byeng Wha'
'Lee, Uk'

_publ_section_title
;
 Methyl 2-(5-iodo-7-methyl-3-methylsulfinyl-1-benzofuran-2-yl)acetate
;
_journal_coeditor_code GW2062
_journal_issue 6
_journal_name_full 'Acta Crystallographica Section E'
_journal_page_first o1240
_journal_paper_doi 10.1107/S1600536809016298
_journal_volume 65
_journal_year 2009
_chemical_formula_iupac 'C13 H13 I O4 S'
_chemical_formula_moiety 'C13 H13 I O4 S'
_chemical_formula_sum 'C13 H13 I O4 S'
_chemical_formula_weight 392.19
_chemical_name_systematic
;
Methyl 2-(5-iodo-7-methyl-3-methylsulfinyl-1-benzofuran-2-yl)acetate
;
_space_group_IT_number 2
_symmetry_cell_setting triclinic
_symmetry_space_group_name_Hall '-P 1'
_symmetry_space_group_name_H-M 'P -1'
_atom_sites_solution_hydrogens difmap
_atom_sites_solution_primary direct
_atom_sites_solution_secondary difmap
_cell_angle_alpha 77.7010(10)
_cell_angle_beta 88.0740(10)
_cell_angle_gamma 88.2290(10)
_cell_formula_units_Z 4
_cell_length_a 7.5424(4)
_cell_length_b 11.2177(6)
_cell_length_c 17.8450(10)
_cell_measurement_reflns_used 6307
_cell_measurement_temperature 293(2)
_cell_measurement_theta_max 28.23
_cell_measurement_theta_min 2.34
_cell_volume 1473.92(14)
_computing_cell_refinement 'SAINT (Bruker, 2001)'
_computing_data_collection 'SMART (Bruker, 2001)'
_computing_data_reduction 'SAINT (Bruker, 2001)'
_computing_molecular_graphics 'ORTEP-3 (Farrugia, 1997) and DIAMOND (Brandenburg, 1998)'
_computing_publication_material 'SHELXL97 (Sheldrick, 2008)'
_computing_structure_refinement 'SHELXL97 (Sheldrick, 2008)'
_computing_structure_solution 'SHELXS97 (Sheldrick, 2008)'
_diffrn_ambient_temperature 293(2)
_diffrn_detector_area_resol_mean 10.0
_diffrn_measured_fraction_theta_full 0.970
_diffrn_measured_fraction_theta_max 0.970
_diffrn_measurement_device_type 'Bruker SMART CCD'
_diffrn_measurement_method '\f and \w'
_diffrn_radiation_monochromator graphite
_diffrn_radiation_source 'fine-focus sealed tube'
_diffrn_radiation_type MoK\a
_diffrn_radiation_wavelength 0.71073
_diffrn_reflns_av_R_equivalents 0.0267
_diffrn_reflns_av_sigmaI/netI 0.0421
_diffrn_reflns_limit_h_max 9
_diffrn_reflns_limit_h_min -9
_diffrn_reflns_limit_k_max 14
_diffrn_reflns_limit_k_min -14
_diffrn_reflns_limit_l_max 22
_diffrn_reflns_limit_l_min -22
_diffrn_reflns_number 12617
_diffrn_reflns_theta_full 27.00
_diffrn_reflns_theta_max 27.00
_diffrn_reflns_theta_min 1.86
_exptl_absorpt_coefficient_mu 2.320
_exptl_absorpt_correction_T_max 0.790
_exptl_absorpt_correction_T_min 0.574
_exptl_absorpt_correction_type multi-scan
_exptl_absorpt_process_details '(SADABS; Sheldrick, 1999)'
_exptl_crystal_colour colorless
_exptl_crystal_density_diffrn 1.767
_exptl_crystal_density_method 'not measured'
_exptl_crystal_description block
_exptl_crystal_F_000 768
_exptl_crystal_size_max 0.30
_exptl_crystal_size_mid 0.20
_exptl_crystal_size_min 0.10
_refine_diff_density_max 1.145
_refine_diff_density_min -1.462
_refine_ls_extinction_method none
_refine_ls_goodness_of_fit_ref 1.176
_refine_ls_hydrogen_treatment constr
_refine_ls_matrix_type full
_refine_ls_number_parameters 349
_refine_ls_number_reflns 6248
_refine_ls_number_restraints 0
_refine_ls_restrained_S_all 1.176
_refine_ls_R_factor_all 0.0620
_refine_ls_R_factor_gt 0.0498
_refine_ls_shift/su_max_lt 0.001
_refine_ls_shift/su_mean 0.000
_refine_ls_structure_factor_coef Fsqd
_refine_ls_weighting_details 'calc w=1/[\s^2^(Fo^2^)+(0.0184P)^2^+4.3135P] where P=(Fo^2^+2Fc^2^)/3'
_refine_ls_weighting_scheme calc
_refine_ls_wR_factor_gt 0.0850
_refine_ls_wR_factor_ref 0.0884
_reflns_number_gt 5328
_reflns_number_total 6248
_reflns_threshold_expression I>2\s(I)
_cod_data_source_file gw2062.cif
_cod_data_source_block I
_cod_original_sg_symbol_Hall '-p 1'
_cod_database_code 2222014
_cod_database_fobs_code 2222014

loop_
_symmetry_equiv_pos_as_xyz
'x, y, z'
'-x, -y, -z'

loop_
_atom_site_type_symbol
_atom_site_label
_atom_site_fract_x
_atom_site_fract_y
_atom_site_fract_z
_atom_site_U_iso_or_equiv
_atom_site_adp_type
_atom_site_calc_flag
_atom_site_refinement_flags
_atom_site_occupancy
_atom_site_disorder_assembly
_atom_site_disorder_group
I I1 0.66948(5) -0.00958(3) 0.780861(19) 0.03974(11) Uani d . 1 . .
S S1 0.92033(15) 0.36686(11) 0.47095(7) 0.0253(3) Uani d . 1 . .
O O1 0.7992(4) 0.0463(3) 0.43207(17) 0.0234(7) Uani d . 1 . .
O O2 0.7940(4) 0.2574(3) 0.20886(18) 0.0285(8) Uani d . 1 . .
O O3 0.6320(5) 0.3131(3) 0.30365(19) 0.0340(8) Uani d . 1 . .
O O4 1.0056(5) 0.3653(3) 0.5448(2) 0.0343(8) Uani d . 1 . .
C C1 0.8593(6) 0.2142(4) 0.4747(3) 0.0210(9) Uani d . 1 . .
C C2 0.7987(6) 0.1252(4) 0.5400(3) 0.0193(9) Uani d . 1 . .
C C3 0.7743(6) 0.1181(4) 0.6187(3) 0.0217(10) Uani d . 1 . .
H H3 0.8012 0.1827 0.6411 0.026 Uiso calc R 1 . .
C C4 0.7085(6) 0.0108(4) 0.6616(3) 0.0226(10) Uani d . 1 . .
C C5 0.6671(6) -0.0880(4) 0.6299(3) 0.0249(10) Uani d . 1 . .
H H5 0.6212 -0.1579 0.6614 0.030 Uiso calc R 1 . .
C C6 0.6938(6) -0.0833(4) 0.5515(3) 0.0260(10) Uani d . 1 . .
C C7 0.7615(5) 0.0234(4) 0.5097(2) 0.0192(9) Uani d . 1 . .
C C8 0.8613(6) 0.1634(4) 0.4126(3) 0.0236(10) Uani d . 1 . .
C C9 0.9133(6) 0.2074(5) 0.3309(3) 0.0304(12) Uani d . 1 . .
H H9A 0.9629 0.1393 0.3109 0.037 Uiso calc R 1 . .
H H9B 1.0056 0.2669 0.3274 0.037 Uiso calc R 1 . .
C C10 0.7613(6) 0.2650(4) 0.2812(3) 0.0229(10) Uani d . 1 . .
C C11 0.6621(7) 0.3127(5) 0.1547(3) 0.0333(12) Uani d . 1 . .
H H11A 0.5579 0.2640 0.1625 0.050 Uiso calc R 1 . .
H H11B 0.7086 0.3177 0.1034 0.050 Uiso calc R 1 . .
H H11C 0.6319 0.3933 0.1621 0.050 Uiso calc R 1 . .
C C12 0.6516(7) -0.1891(5) 0.5159(3) 0.0331(12) Uani d . 1 . .
H H12A 0.5628 -0.1639 0.4781 0.050 Uiso calc R 1 . .
H H12B 0.6079 -0.2550 0.5550 0.050 Uiso calc R 1 . .
H H12C 0.7571 -0.2158 0.4920 0.050 Uiso calc R 1 . .
C C13 0.7001(7) 0.4299(5) 0.4797(4) 0.0403(14) Uani d . 1 . .
H H13A 0.6444 0.3883 0.5267 0.060 Uiso calc R 1 . .
H H13B 0.6317 0.4198 0.4371 0.060 Uiso calc R 1 . .
H H13C 0.7069 0.5151 0.4798 0.060 Uiso calc R 1 . .
I I2 1.27204(4) 0.47039(3) 0.246411(19) 0.02932(10) Uani d . 1 . .
S S2 0.68848(15) 0.62050(11) -0.02104(6) 0.0208(2) Uani d . 1 . .
O O5 0.5483(4) 0.7323(3) 0.16778(17) 0.0228(7) Uani d . 1 . .
O O6 0.2057(4) 0.9129(3) -0.0229(2) 0.0348(9) Uani d . 1 . .
O O7 0.5006(4) 0.8964(3) -0.04426(19) 0.0307(8) Uani d . 1 . .
O O8 0.7522(4) 0.4897(3) -0.01091(18) 0.0288(8) Uani d . 1 . .
C C14 0.6717(6) 0.6561(4) 0.0710(2) 0.0192(9) Uani d . 1 . .
C C15 0.7950(6) 0.6310(4) 0.1331(2) 0.0201(9) Uani d . 1 . .
C C16 0.9597(6) 0.5710(4) 0.1474(3) 0.0226(10) Uani d . 1 . .
H H16 1.0203 0.5374 0.1103 0.027 Uiso calc R 1 . .
C C17 1.0283(6) 0.5640(4) 0.2189(3) 0.0241(10) Uani d . 1 . .
C C18 0.9410(7) 0.6153(4) 0.2756(3) 0.0287(11) Uani d . 1 . .
H H18 0.9940 0.6092 0.3227 0.034 Uiso calc R 1 . .
C C19 0.7787(7) 0.6744(5) 0.2632(3) 0.0291(11) Uani d . 1 . .
C C20 0.7105(6) 0.6795(4) 0.1915(3) 0.0221(10) Uani d . 1 . .
C C21 0.5275(6) 0.7141(4) 0.0946(2) 0.0189(9) Uani d . 1 . .
C C22 0.3549(6) 0.7575(4) 0.0601(3) 0.0232(10) Uani d . 1 . .
H H22A 0.2778 0.7819 0.0991 0.028 Uiso calc R 1 . .
H H22B 0.3000 0.6902 0.0442 0.028 Uiso calc R 1 . .
C C23 0.3682(6) 0.8633(4) -0.0081(3) 0.0215(10) Uani d . 1 . .
C C24 0.1942(8) 1.0119(5) -0.0898(3) 0.0457(15) Uani d . 1 . .
H H24A 0.2691 1.0767 -0.0837 0.069 Uiso calc R 1 . .
H H24B 0.0737 1.0418 -0.0953 0.069 Uiso calc R 1 . .
H H24C 0.2322 0.9828 -0.1347 0.069 Uiso calc R 1 . .
C C25 0.6774(8) 0.7295(6) 0.3224(3) 0.0482(16) Uani d . 1 . .
H H25A 0.7436 0.7163 0.3686 0.072 Uiso calc R 1 . .
H H25B 0.5643 0.6917 0.3333 0.072 Uiso calc R 1 . .
H H25C 0.6600 0.8155 0.3031 0.072 Uiso calc R 1 . .
C C26 0.8772(6) 0.7101(5) -0.0563(3) 0.0284(11) Uani d . 1 . .
H H26A 0.9763 0.6818 -0.0243 0.043 Uiso calc R 1 . .
H H26B 0.8507 0.7941 -0.0556 0.043 Uiso calc R 1 . .
H H26C 0.9061 0.7024 -0.1079 0.043 Uiso calc R 1 . .

loop_
_atom_site_aniso_label
_atom_site_aniso_U_11
_atom_site_aniso_U_22
_atom_site_aniso_U_33
_atom_site_aniso_U_12
_atom_site_aniso_U_13
_atom_site_aniso_U_23
I1 0.0579(3) 0.0384(2) 0.02000(17) 0.01037(17) 0.00379(15) -0.00193(14)
S1 0.0221(6) 0.0216(6) 0.0315(6) -0.0007(5) -0.0032(5) -0.0038(5)
O1 0.0225(16) 0.0297(18) 0.0195(16) 0.0001(14) -0.0032(13) -0.0085(14)
O2 0.0289(18) 0.038(2) 0.0172(16) 0.0048(15) -0.0014(14) -0.0026(14)
O3 0.0275(19) 0.045(2) 0.0254(18) 0.0095(16) 0.0018(15) -0.0014(16)
O4 0.040(2) 0.030(2) 0.0317(19) -0.0043(16) -0.0048(16) -0.0033(16)
C1 0.019(2) 0.020(2) 0.024(2) -0.0017(18) -0.0020(18) -0.0055(19)
C2 0.016(2) 0.017(2) 0.024(2) 0.0020(17) -0.0005(17) -0.0028(18)
C3 0.024(2) 0.021(2) 0.021(2) 0.0042(18) -0.0073(18) -0.0058(18)
C4 0.020(2) 0.029(3) 0.020(2) 0.0078(19) -0.0036(18) -0.0077(19)
C5 0.022(2) 0.018(2) 0.032(3) 0.0036(18) 0.0000(19) -0.0002(19)
C6 0.018(2) 0.023(2) 0.038(3) 0.0060(19) -0.005(2) -0.009(2)
C7 0.014(2) 0.028(2) 0.016(2) 0.0004(18) -0.0050(16) -0.0048(18)
C8 0.016(2) 0.025(2) 0.028(2) 0.0031(18) -0.0052(18) -0.001(2)
C9 0.021(2) 0.048(3) 0.020(2) 0.005(2) 0.0014(19) -0.002(2)
C10 0.018(2) 0.027(3) 0.021(2) -0.0007(19) -0.0011(18) 0.0006(19)
C11 0.032(3) 0.044(3) 0.021(2) 0.001(2) -0.005(2) -0.002(2)
C12 0.026(3) 0.028(3) 0.048(3) 0.001(2) -0.004(2) -0.015(2)
C13 0.022(3) 0.023(3) 0.075(4) 0.002(2) -0.007(3) -0.010(3)
I2 0.02201(16) 0.03174(19) 0.03059(18) 0.00357(13) -0.00415(13) 0.00141(14)
S2 0.0241(6) 0.0247(6) 0.0145(5) 0.0012(5) -0.0013(4) -0.0061(4)
O5 0.0260(17) 0.0245(17) 0.0187(16) 0.0080(13) -0.0023(13) -0.0074(13)
O6 0.0237(18) 0.032(2) 0.043(2) 0.0059(15) -0.0063(16) 0.0050(16)
O7 0.0295(19) 0.033(2) 0.0262(18) 0.0012(15) 0.0048(15) 0.0008(15)
O8 0.037(2) 0.0257(18) 0.0240(17) 0.0027(15) 0.0050(15) -0.0080(14)
C14 0.022(2) 0.020(2) 0.015(2) -0.0008(18) 0.0016(17) -0.0042(17)
C15 0.026(2) 0.019(2) 0.016(2) -0.0026(18) 0.0017(18) -0.0044(17)
C16 0.024(2) 0.023(2) 0.020(2) 0.0008(19) 0.0015(18) -0.0059(19)
C17 0.022(2) 0.020(2) 0.027(2) 0.0006(19) -0.0035(19) 0.0011(19)
C18 0.036(3) 0.030(3) 0.020(2) 0.004(2) -0.011(2) -0.005(2)
C19 0.041(3) 0.031(3) 0.016(2) 0.010(2) -0.006(2) -0.009(2)
C20 0.027(2) 0.020(2) 0.018(2) 0.0035(19) -0.0024(18) -0.0028(18)
C21 0.024(2) 0.019(2) 0.014(2) -0.0021(18) -0.0015(17) -0.0018(17)
C22 0.022(2) 0.030(3) 0.017(2) -0.0006(19) 0.0015(18) -0.0037(19)
C23 0.027(2) 0.015(2) 0.026(2) 0.0066(19) 0.001(2) -0.0125(19)
C24 0.037(3) 0.038(3) 0.053(4) 0.011(3) -0.011(3) 0.011(3)
C25 0.057(4) 0.066(4) 0.027(3) 0.029(3) -0.011(3) -0.023(3)
C26 0.031(3) 0.032(3) 0.021(2) -0.004(2) 0.008(2) -0.002(2)

loop_
_atom_type_symbol
_atom_type_description
_atom_type_scat_dispersion_real
_atom_type_scat_dispersion_imag
_atom_type_scat_source
C C 0.0033 0.0016 'International Tables Vol C Tables 4.2.6.8 and 6.1.1.4'
H H 0.0000 0.0000 'International Tables Vol C Tables 4.2.6.8 and 6.1.1.4'
O O 0.0106 0.0060 'International Tables Vol C Tables 4.2.6.8 and 6.1.1.4'
S S 0.1246 0.1234 'International Tables Vol C Tables 4.2.6.8 and 6.1.1.4'
I I -0.4742 1.8119 'International Tables Vol C Tables 4.2.6.8 and 6.1.1.4'

loop_
_geom_angle_atom_site_label_1
_geom_angle_atom_site_label_2
_geom_angle_atom_site_label_3
_geom_angle_site_symmetry_1
_geom_angle_site_symmetry_3
_geom_angle
_geom_angle_publ_flag
C4 I1 O7 . 1_546 160.08(15) ?
O4 S1 C1 . . 105.7(2) ?
O4 S1 C13 . . 106.0(3) ?
C1 S1 C13 . . 97.4(2) ?
O4 S1 O4 . 2_766 78.94(17) ?
C1 S1 O4 . 2_766 174.59(17) ?
C13 S1 O4 . 2_766 78.48(18) ?
C7 O1 C8 . . 106.4(3) ?
C10 O2 C11 . . 116.0(4) ?
C8 C1 C2 . . 108.3(4) ?
C8 C1 S1 . . 123.4(4) ?
C2 C1 S1 . . 128.3(3) ?
C3 C2 C7 . . 119.1(4) ?
C3 C2 C1 . . 136.7(4) ?
C7 C2 C1 . . 104.2(4) ?
C4 C3 C2 . . 116.8(4) ?
C4 C3 H3 . . 121.6 ?
C2 C3 H3 . . 121.6 ?
C3 C4 C5 . . 123.2(4) ?
C3 C4 I1 . . 119.8(3) ?
C5 C4 I1 . . 117.1(3) ?
C4 C5 C6 . . 120.7(4) ?
C4 C5 H5 . . 119.6 ?
C6 C5 H5 . . 119.6 ?
C7 C6 C5 . . 115.5(4) ?
C7 C6 C12 . . 122.6(5) ?
C5 C6 C12 . . 121.8(5) ?
C6 C7 O1 . . 124.8(4) ?
C6 C7 C2 . . 124.6(4) ?
O1 C7 C2 . . 110.6(4) ?
C1 C8 O1 . . 110.5(4) ?
C1 C8 C9 . . 133.7(5) ?
O1 C8 C9 . . 115.8(4) ?
C8 C9 C10 . . 113.7(4) ?
C8 C9 H9A . . 108.8 ?
C10 C9 H9A . . 108.8 ?
C8 C9 H9B . . 108.8 ?
C10 C9 H9B . . 108.8 ?
H9A C9 H9B . . 107.7 ?
O3 C10 O2 . . 124.9(4) ?
O3 C10 C9 . . 124.9(4) ?
O2 C10 C9 . . 110.2(4) ?
O2 C11 H11A . . 109.5 ?
O2 C11 H11B . . 109.5 ?
H11A C11 H11B . . 109.5 ?
O2 C11 H11C . . 109.5 ?
H11A C11 H11C . . 109.5 ?
H11B C11 H11C . . 109.5 ?
C6 C12 H12A . . 109.5 ?
C6 C12 H12B . . 109.5 ?
H12A C12 H12B . . 109.5 ?
C6 C12 H12C . . 109.5 ?
H12A C12 H12C . . 109.5 ?
H12B C12 H12C . . 109.5 ?
S1 C13 H13A . . 109.5 ?
S1 C13 H13B . . 109.5 ?
H13A C13 H13B . . 109.5 ?
S1 C13 H13C . . 109.5 ?
H13A C13 H13C . . 109.5 ?
H13B C13 H13C . . 109.5 ?
C17 I2 O3 . 1_655 174.78(14) ?
O8 S2 C14 . . 107.7(2) ?
O8 S2 C26 . . 105.5(2) ?
C14 S2 C26 . . 97.6(2) ?
C21 O5 C20 . . 106.4(3) ?
C23 O6 C24 . . 115.7(4) ?
C21 C14 C15 . . 107.9(4) ?
C21 C14 S2 . . 122.2(3) ?
C15 C14 S2 . . 130.0(3) ?
C20 C15 C16 . . 118.7(4) ?
C20 C15 C14 . . 104.4(4) ?
C16 C15 C14 . . 136.8(4) ?
C17 C16 C15 . . 117.0(4) ?
C17 C16 H16 . . 121.5 ?
C15 C16 H16 . . 121.5 ?
C16 C17 C18 . . 122.7(4) ?
C16 C17 I2 . . 119.5(3) ?
C18 C17 I2 . . 117.8(3) ?
C19 C18 C17 . . 121.4(4) ?
C19 C18 H18 . . 119.3 ?
C17 C18 H18 . . 119.3 ?
C18 C19 C20 . . 115.2(4) ?
C18 C19 C25 . . 123.8(4) ?
C20 C19 C25 . . 121.0(5) ?
O5 C20 C19 . . 124.6(4) ?
O5 C20 C15 . . 110.5(4) ?
C19 C20 C15 . . 124.9(4) ?
C14 C21 O5 . . 110.8(4) ?
C14 C21 C22 . . 134.1(4) ?
O5 C21 C22 . . 115.1(4) ?
C21 C22 C23 . . 114.2(4) ?
C21 C22 H22A . . 108.7 ?
C23 C22 H22A . . 108.7 ?
C21 C22 H22B . . 108.7 ?
C23 C22 H22B . . 108.7 ?
H22A C22 H22B . . 107.6 ?
O7 C23 O6 . . 125.1(4) ?
O7 C23 C22 . . 126.0(4) ?
O6 C23 C22 . . 108.8(4) ?
O6 C24 H24A . . 109.5 ?
O6 C24 H24B . . 109.5 ?
H24A C24 H24B . . 109.5 ?
O6 C24 H24C . . 109.5 ?
H24A C24 H24C . . 109.5 ?
H24B C24 H24C . . 109.5 ?
C19 C25 H25A . . 109.5 ?
C19 C25 H25B . . 109.5 ?
H25A C25 H25B . . 109.5 ?
C19 C25 H25C . . 109.5 ?
H25A C25 H25C . . 109.5 ?
H25B C25 H25C . . 109.5 ?
S2 C26 H26A . . 109.5 ?
S2 C26 H26B . . 109.5 ?
H26A C26 H26B . . 109.5 ?
S2 C26 H26C . . 109.5 ?
H26A C26 H26C . . 109.5 ?
H26B C26 H26C . . 109.5 ?

loop_
_geom_bond_atom_site_label_1
_geom_bond_atom_site_label_2
_geom_bond_site_symmetry_2
_geom_bond_distance
_geom_bond_publ_flag
I1 C4 . 2.103(4) ?
I1 O7 1_546 3.300(3) ?
S1 O4 . 1.482(4) ?
S1 C1 . 1.773(5) ?
S1 C13 . 1.800(5) ?
S1 O4 2_766 3.025(4) ?
O1 C7 . 1.375(5) ?
O1 C8 . 1.378(6) ?
O2 C10 . 1.326(6) ?
O2 C11 . 1.442(6) ?
O3 C10 . 1.198(5) ?
C1 C8 . 1.349(6) ?
C1 C2 . 1.435(6) ?
C2 C3 . 1.397(6) ?
C2 C7 . 1.403(6) ?
C3 C4 . 1.378(6) ?
C3 H3 . 0.9300 ?
C4 C5 . 1.395(7) ?
C5 C6 . 1.397(7) ?
C5 H5 . 0.9300 ?
C6 C7 . 1.371(7) ?
C6 C12 . 1.507(7) ?
C8 C9 . 1.481(6) ?
C9 C10 . 1.516(6) ?
C9 H9A . 0.9700 ?
C9 H9B . 0.9700 ?
C11 H11A . 0.9600 ?
C11 H11B . 0.9600 ?
C11 H11C . 0.9600 ?
C12 H12A . 0.9600 ?
C12 H12B . 0.9600 ?
C12 H12C . 0.9600 ?
C13 H13A . 0.9600 ?
C13 H13B . 0.9600 ?
C13 H13C . 0.9600 ?
I2 C17 . 2.108(4) ?
I2 O3 1_655 3.264(3) ?
S2 O8 . 1.505(3) ?
S2 C14 . 1.771(4) ?
S2 C26 . 1.786(5) ?
O5 C21 . 1.379(5) ?
O5 C20 . 1.382(5) ?
O6 C23 . 1.341(5) ?
O6 C24 . 1.451(6) ?
O7 C23 . 1.196(5) ?
C14 C21 . 1.351(6) ?
C14 C15 . 1.446(6) ?
C15 C20 . 1.400(6) ?
C15 C16 . 1.400(6) ?
C16 C17 . 1.379(6) ?
C16 H16 . 0.9300 ?
C17 C18 . 1.403(7) ?
C18 C19 . 1.376(7) ?
C18 H18 . 0.9300 ?
C19 C20 . 1.385(6) ?
C19 C25 . 1.509(7) ?
C21 C22 . 1.482(6) ?
C22 C23 . 1.511(6) ?
C22 H22A . 0.9700 ?
C22 H22B . 0.9700 ?
C24 H24A . 0.9600 ?
C24 H24B . 0.9600 ?
C24 H24C . 0.9600 ?
C25 H25A . 0.9600 ?
C25 H25B . 0.9600 ?
C25 H25C . 0.9600 ?
C26 H26A . 0.9600 ?
C26 H26B . 0.9600 ?
C26 H26C . 0.9600 ?

loop_
_geom_contact_atom_site_label_1
_geom_contact_atom_site_label_2
_geom_contact_distance
_geom_contact_site_symmetry_1
_geom_contact_site_symmetry_2
_geom_contact_publ_flag
I1 O7 3.300(3) . 1_546 y
I2 O3 3.264(3) . 1_655 y

loop_
_geom_hbond_atom_site_label_D
_geom_hbond_atom_site_label_H
_geom_hbond_atom_site_label_A
_geom_hbond_site_symmetry_A
_geom_hbond_distance_DH
_geom_hbond_distance_HA
_geom_hbond_distance_DA
_geom_hbond_angle_DHA
C5 H5 O3 2_656 0.93 2.59 3.430(6) 149.8
C11 H11B O8 . 0.96 2.51 3.254(6) 134.1
C12 H12C O4 2_756 0.96 2.58 3.489(6) 158.2
C16 H16 O8 2_765 0.93 2.48 3.373(6) 159.8
C18 H18 O4 2_766 0.93 2.44 3.297(6) 152.7
C22 H22B O8 2_665 0.97 2.27 3.215(6) 164.3
C12 H12A Cg1 2_656 0.96 2.85 3.734(7) 153.3
C24 H24A Cg3 2_675 0.96 2.73 3.574(7) 146.5

loop_
_geom_torsion_atom_site_label_1
_geom_torsion_atom_site_label_2
_geom_torsion_atom_site_label_3
_geom_torsion_atom_site_label_4
_geom_torsion_site_symmetry_1
_geom_torsion_site_symmetry_2
_geom_torsion_site_symmetry_3
_geom_torsion_site_symmetry_4
_geom_torsion
_geom_torsion_publ_flag
O4 S1 C1 C8 . . . . -146.0(4) ?
C13 S1 C1 C8 . . . . 105.1(4) ?
O4 S1 C1 C2 . . . . 35.0(5) ?
C13 S1 C1 C2 . . . . -74.0(5) ?
C8 C1 C2 C3 . . . . 176.9(5) ?
S1 C1 C2 C3 . . . . -4.0(8) ?
C8 C1 C2 C7 . . . . -2.0(5) ?
S1 C1 C2 C7 . . . . 177.2(3) ?
C7 C2 C3 C4 . . . . -2.1(6) ?
C1 C2 C3 C4 . . . . 179.2(5) ?
C2 C3 C4 C5 . . . . 0.1(7) ?
C2 C3 C4 I1 . . . . 179.4(3) ?
O7 I1 C4 C3 1_546 . . . 150.8(3) ?
O7 I1 C4 C5 1_546 . . . -29.9(6) ?
C3 C4 C5 C6 . . . . 1.0(7) ?
I1 C4 C5 C6 . . . . -178.2(3) ?
C4 C5 C6 C7 . . . . -0.1(6) ?
C4 C5 C6 C12 . . . . 179.5(4) ?
C5 C6 C7 O1 . . . . 179.3(4) ?
C12 C6 C7 O1 . . . . -0.3(7) ?
C5 C6 C7 C2 . . . . -2.0(7) ?
C12 C6 C7 C2 . . . . 178.4(4) ?
C8 O1 C7 C6 . . . . 179.0(4) ?
C8 O1 C7 C2 . . . . 0.1(5) ?
C3 C2 C7 C6 . . . . 3.2(7) ?
C1 C2 C7 C6 . . . . -177.7(4) ?
C3 C2 C7 O1 . . . . -178.0(4) ?
C1 C2 C7 O1 . . . . 1.1(5) ?
C2 C1 C8 O1 . . . . 2.2(5) ?
S1 C1 C8 O1 . . . . -177.0(3) ?
C2 C1 C8 C9 . . . . -178.5(5) ?
S1 C1 C8 C9 . . . . 2.3(8) ?
C7 O1 C8 C1 . . . . -1.4(5) ?
C7 O1 C8 C9 . . . . 179.1(4) ?
C1 C8 C9 C10 . . . . -92.0(6) ?
O1 C8 C9 C10 . . . . 87.3(5) ?
C11 O2 C10 O3 . . . . 0.4(7) ?
C11 O2 C10 C9 . . . . -177.9(4) ?
C8 C9 C10 O3 . . . . 26.6(7) ?
C8 C9 C10 O2 . . . . -155.0(4) ?
O8 S2 C14 C21 . . . . -133.1(4) ?
C26 S2 C14 C21 . . . . 117.9(4) ?
O8 S2 C14 C15 . . . . 45.9(5) ?
C26 S2 C14 C15 . . . . -63.1(5) ?
C21 C14 C15 C20 . . . . -0.5(5) ?
S2 C14 C15 C20 . . . . -179.6(4) ?
C21 C14 C15 C16 . . . . 176.6(5) ?
S2 C14 C15 C16 . . . . -2.5(8) ?
C20 C15 C16 C17 . . . . -0.1(6) ?
C14 C15 C16 C17 . . . . -176.9(5) ?
C15 C16 C17 C18 . . . . -0.9(7) ?
C15 C16 C17 I2 . . . . 178.1(3) ?
C16 C17 C18 C19 . . . . 1.1(8) ?
I2 C17 C18 C19 . . . . -177.9(4) ?
C17 C18 C19 C20 . . . . -0.3(7) ?
C17 C18 C19 C25 . . . . 179.0(5) ?
C21 O5 C20 C19 . . . . -177.8(5) ?
C21 O5 C20 C15 . . . . 1.7(5) ?
C18 C19 C20 O5 . . . . 178.6(4) ?
C25 C19 C20 O5 . . . . -0.6(8) ?
C18 C19 C20 C15 . . . . -0.7(8) ?
C25 C19 C20 C15 . . . . -180.0(5) ?
C16 C15 C20 O5 . . . . -178.5(4) ?
C14 C15 C20 O5 . . . . -0.7(5) ?
C16 C15 C20 C19 . . . . 0.9(7) ?
C14 C15 C20 C19 . . . . 178.7(5) ?
C15 C14 C21 O5 . . . . 1.6(5) ?
S2 C14 C21 O5 . . . . -179.2(3) ?
C15 C14 C21 C22 . . . . -176.3(5) ?
S2 C14 C21 C22 . . . . 2.9(7) ?
C20 O5 C21 C14 . . . . -2.0(5) ?
C20 O5 C21 C22 . . . . 176.3(4) ?
C14 C21 C22 C23 . . . . -68.7(7) ?
O5 C21 C22 C23 . . . . 113.6(4) ?
C24 O6 C23 O7 . . . . 1.9(7) ?
C24 O6 C23 C22 . . . . -176.7(4) ?
C21 C22 C23 O7 . . . . 15.9(7) ?
C21 C22 C23 O6 . . . . -165.5(4) ?
